data_2223095
loop_
_publ_author_name
'Ritter, Stefanie'
'Neud\"orfl, J\"org-M.'
'Velder, Janna'
'Schmalz, Hans-G\"unther'

_publ_section_title
;
 <i>trans</i>-1,2-Bis(3,5-dimethoxyphenyl)ethene
;
_journal_coeditor_code HG2547
_journal_issue 9
_journal_name_full 'Acta Crystallographica Section E'
_journal_page_first o2150
_journal_paper_doi 10.1107/S160053680903116X
_journal_volume 65
_journal_year 2009
_chemical_formula_iupac 'C18 H20 O4'
_chemical_formula_moiety 'C18 H20 O4'
_chemical_formula_sum 'C18 H20 O4'
_chemical_formula_weight 300.34
_chemical_melting_point 142
_chemical_name_systematic
;
<i>trans</i>-1,2-Bis(3,5-dimethoxyphenyl)ethene
;
_space_group_IT_number 14
_symmetry_cell_setting monoclinic
_symmetry_space_group_name_Hall '-P 2ybc'
_symmetry_space_group_name_H-M 'P 1 21/c 1'
_atom_sites_solution_hydrogens geom
_atom_sites_solution_primary direct
_atom_sites_solution_secondary difmap
_audit_creation_method SHELXL-97
_cell_angle_alpha 90.00
_cell_angle_beta 93.783(2)
_cell_angle_gamma 90.00
_cell_formula_units_Z 4
_cell_length_a 7.1954(3)
_cell_length_b 9.4203(4)
_cell_length_c 22.6762(5)
_cell_measurement_reflns_used 7687
_cell_measurement_temperature 100(2)
_cell_measurement_theta_max 27.00
_cell_measurement_theta_min 2.34
_cell_volume 1533.71(10)
_computing_cell_refinement 'DENZO (Otwinowski & Minor, 1997)'
_computing_data_collection 'COLLECT (Hooft, 1998)'
_computing_data_reduction 'DENZO (Otwinowski & Minor, 1997)'
_computing_molecular_graphics 'SCHAKAL99 (Keller 1999)'
_computing_publication_material
;
PLATON (Spek, 2009) and encifer (Allen et al., 2004)
;
_computing_structure_refinement 'SHELXL97 (Sheldrick, 2008)'
_computing_structure_solution 'SHELXS97 (Sheldrick, 2008)'
_diffrn_ambient_temperature 100(2)
_diffrn_measured_fraction_theta_full 0.993
_diffrn_measured_fraction_theta_max 0.993
_diffrn_measurement_device_type 'Nonius KappaCCD'
_diffrn_measurement_method '\f and \w'
_diffrn_radiation_monochromator graphite
_diffrn_radiation_source 'fine-focus sealed tube'
_diffrn_radiation_type MoK\a
_diffrn_radiation_wavelength 0.71073
_diffrn_reflns_av_R_equivalents 0.0413
_diffrn_reflns_av_sigmaI/netI 0.0616
_diffrn_reflns_limit_h_max 9
_diffrn_reflns_limit_h_min -6
_diffrn_reflns_limit_k_max 10
_diffrn_reflns_limit_k_min -12
_diffrn_reflns_limit_l_max 28
_diffrn_reflns_limit_l_min -25
_diffrn_reflns_number 7687
_diffrn_reflns_theta_full 27.00
_diffrn_reflns_theta_max 27.00
_diffrn_reflns_theta_min 2.34
_exptl_absorpt_coefficient_mu 0.091
_exptl_absorpt_correction_type none
_exptl_crystal_colour colourless
_exptl_crystal_density_diffrn 1.301
_exptl_crystal_density_method 'not measured'
_exptl_crystal_description needle
_exptl_crystal_F_000 640
_exptl_crystal_size_max .4
_exptl_crystal_size_mid .2
_exptl_crystal_size_min .2
_refine_diff_density_max 0.235
_refine_diff_density_min -0.240
_refine_ls_extinction_method none
_refine_ls_goodness_of_fit_ref 1.032
_refine_ls_hydrogen_treatment constr
_refine_ls_matrix_type full
_refine_ls_number_parameters 207
_refine_ls_number_reflns 3320
_refine_ls_number_restraints 0
_refine_ls_restrained_S_all 1.032
_refine_ls_R_factor_all 0.0997
_refine_ls_R_factor_gt 0.0551
_refine_ls_shift/su_max 0.000
_refine_ls_shift/su_mean 0.000
_refine_ls_structure_factor_coef Fsqd
_refine_ls_weighting_details 'calc w=1/[\s^2^(Fo^2^)+(0.0722P)^2^+0.274P] where P=(Fo^2^+2Fc^2^)/3'
_refine_ls_weighting_scheme calc
_refine_ls_wR_factor_gt 0.1280
_refine_ls_wR_factor_ref 0.1503
_reflns_number_gt 2142
_reflns_number_total 3320
_reflns_threshold_expression I>2\s(I)
_cod_data_source_file hg2547.cif
_cod_data_source_block I
_cod_original_sg_symbol_H-M 'P 21/c'
_cod_database_code 2223095
_cod_database_fobs_code 2223095

loop_
_symmetry_equiv_pos_as_xyz
'x, y, z'
'-x, y+1/2, -z+1/2'
'-x, -y, -z'
'x, -y-1/2, z-1/2'

loop_
_atom_site_type_symbol
_atom_site_label
_atom_site_fract_x
_atom_site_fract_y
_atom_site_fract_z
_atom_site_U_iso_or_equiv
_atom_site_adp_type
_atom_site_calc_flag
_atom_site_refinement_flags
_atom_site_occupancy
_atom_site_disorder_assembly
_atom_site_disorder_group
O O1 0.16550(18) 0.11969(13) 0.29039(5) 0.0322(4) Uani d . 1 . .
O O2 0.11990(18) 0.52539(13) 0.41414(6) 0.0346(4) Uani d . 1 . .
C C1 0.0096(2) 0.07001(18) 0.49846(8) 0.0272(4) Uani d . 1 . .
H H1 -0.0099 0.1220 0.5334 0.033 Uiso calc R 1 . .
C C2 0.0575(2) 0.15286(19) 0.44674(8) 0.0256(4) Uani d . 1 . .
C C3 0.0903(2) 0.0879(2) 0.39261(8) 0.0268(4) Uani d . 1 . .
H H3 0.0831 -0.0123 0.3885 0.032 Uiso calc R 1 . .
C C4 0.1329(2) 0.17169(19) 0.34549(8) 0.0259(4) Uani d . 1 . .
C C5 0.1450(2) 0.31913(19) 0.35017(8) 0.0275(4) Uani d . 1 . .
H H5 0.1748 0.3753 0.3173 0.033 Uiso calc R 1 . .
C C6 0.1123(2) 0.38210(19) 0.40394(8) 0.0267(4) Uani d . 1 . .
C C7 0.0691(2) 0.2989(2) 0.45200(8) 0.0274(4) Uani d . 1 . .
H H7 0.0475 0.3428 0.4886 0.033 Uiso calc R 1 . .
C C8 0.1666(3) -0.03060(19) 0.28252(8) 0.0312(5) Uani d . 1 . .
H H8A 0.2575 -0.0734 0.3113 0.047 Uiso calc R 1 . .
H H8B 0.2006 -0.0530 0.2424 0.047 Uiso calc R 1 . .
H H8C 0.0424 -0.0687 0.2884 0.047 Uiso calc R 1 . .
C C9 0.1455(3) 0.6156(2) 0.36467(9) 0.0359(5) Uani d . 1 . .
H H9A 0.2645 0.5933 0.3482 0.054 Uiso calc R 1 . .
H H9B 0.1457 0.7149 0.3775 0.054 Uiso calc R 1 . .
H H9C 0.0437 0.6003 0.3344 0.054 Uiso calc R 1 . .
O O3 0.31579(18) 0.49045(14) 0.21349(5) 0.0360(4) Uani d . 1 . .
O O4 0.33384(18) 0.03486(14) 0.13362(6) 0.0392(4) Uani d . 1 . .
C C10 0.4952(2) 0.43244(19) 0.00794(8) 0.0299(4) Uani d . 1 . .
H H10 0.5284 0.3637 -0.0202 0.040(6) Uiso calc R 1 . .
C C11 0.4382(2) 0.3787(2) 0.06489(8) 0.0273(4) Uani d . 1 . .
C C12 0.4051(2) 0.4693(2) 0.11208(8) 0.0289(4) Uani d . 1 . .
H H12 0.4206 0.5689 0.1083 0.020(5) Uiso calc R 1 . .
C C13 0.3493(2) 0.4114(2) 0.16439(8) 0.0288(5) Uani d . 1 . .
C C14 0.3246(2) 0.2665(2) 0.17034(8) 0.0303(5) Uani d . 1 . .
H H14 0.2849 0.2285 0.2062 0.047(6) Uiso calc R 1 . .
C C15 0.3581(2) 0.1774(2) 0.12378(8) 0.0296(5) Uani d . 1 . .
C C16 0.4155(2) 0.2328(2) 0.07095(8) 0.0293(5) Uani d . 1 . .
H H16 0.4391 0.1711 0.0392 0.030(5) Uiso calc R 1 . .
C C17 0.3394(3) 0.6410(2) 0.20992(9) 0.0373(5) Uani d . 1 . .
H H17A 0.4679 0.6625 0.2011 0.056 Uiso calc R 1 . .
H H17B 0.3128 0.6845 0.2477 0.056 Uiso calc R 1 . .
H H17C 0.2536 0.6792 0.1785 0.056 Uiso calc R 1 . .
C C18 0.3671(3) -0.0593(2) 0.08589(9) 0.0386(5) Uani d . 1 . .
H H18A 0.2853 -0.0340 0.0512 0.058 Uiso calc R 1 . .
H H18B 0.3415 -0.1571 0.0976 0.058 Uiso calc R 1 . .
H H18C 0.4974 -0.0514 0.0761 0.058 Uiso calc R 1 . .

loop_
_atom_site_aniso_label
_atom_site_aniso_U_11
_atom_site_aniso_U_22
_atom_site_aniso_U_33
_atom_site_aniso_U_12
_atom_site_aniso_U_13
_atom_site_aniso_U_23
O1 0.0478(8) 0.0283(7) 0.0216(7) -0.0022(6) 0.0118(6) 0.0006(6)
O2 0.0487(8) 0.0268(8) 0.0291(8) -0.0033(6) 0.0080(6) 0.0032(6)
C1 0.0288(9) 0.0332(10) 0.0200(9) 0.0004(8) 0.0046(7) -0.0001(8)
C2 0.0249(9) 0.0291(11) 0.0227(10) 0.0000(8) 0.0014(7) 0.0040(8)
C3 0.0280(10) 0.0261(10) 0.0265(11) -0.0010(7) 0.0028(8) 0.0025(8)
C4 0.0256(9) 0.0307(11) 0.0216(10) 0.0010(8) 0.0034(7) 0.0005(8)
C5 0.0291(10) 0.0288(11) 0.0252(10) -0.0006(8) 0.0053(8) 0.0073(8)
C6 0.0269(10) 0.0249(10) 0.0281(11) -0.0020(8) 0.0008(8) 0.0025(8)
C7 0.0294(10) 0.0295(10) 0.0235(10) -0.0007(8) 0.0040(8) 0.0012(8)
C8 0.0372(11) 0.0303(11) 0.0266(11) -0.0027(8) 0.0056(8) -0.0018(8)
C9 0.0444(12) 0.0292(11) 0.0342(12) -0.0031(9) 0.0046(9) 0.0078(9)
O3 0.0443(8) 0.0397(8) 0.0251(8) -0.0033(6) 0.0097(6) 0.0002(6)
O4 0.0489(9) 0.0328(8) 0.0370(8) -0.0008(6) 0.0108(7) 0.0093(6)
C10 0.0324(10) 0.0344(10) 0.0232(10) -0.0013(9) 0.0044(8) 0.0020(9)
C11 0.0248(9) 0.0339(11) 0.0234(10) -0.0013(8) 0.0019(7) 0.0060(8)
C12 0.0285(10) 0.0308(11) 0.0275(11) -0.0019(8) 0.0020(8) 0.0048(8)
C13 0.0252(10) 0.0396(12) 0.0218(10) -0.0017(8) 0.0027(7) 0.0028(8)
C14 0.0294(10) 0.0383(12) 0.0237(10) -0.0005(8) 0.0051(8) 0.0093(9)
C15 0.0266(10) 0.0320(11) 0.0304(11) -0.0018(8) 0.0023(8) 0.0090(9)
C16 0.0282(10) 0.0339(12) 0.0259(11) -0.0001(8) 0.0025(8) 0.0018(8)
C17 0.0434(12) 0.0404(12) 0.0287(12) -0.0045(10) 0.0078(9) -0.0043(9)
C18 0.0412(12) 0.0330(12) 0.0423(13) -0.0009(9) 0.0070(10) 0.0054(10)

loop_
_atom_type_symbol
_atom_type_description
_atom_type_scat_dispersion_real
_atom_type_scat_dispersion_imag
_atom_type_scat_source
C C 0.0033 0.0016 'International Tables Vol C Tables 4.2.6.8 and 6.1.1.4'
H H 0.0000 0.0000 'International Tables Vol C Tables 4.2.6.8 and 6.1.1.4'
O O 0.0106 0.0060 'International Tables Vol C Tables 4.2.6.8 and 6.1.1.4'

loop_
_geom_angle_atom_site_label_1
_geom_angle_atom_site_label_2
_geom_angle_atom_site_label_3
_geom_angle_site_symmetry_1
_geom_angle_site_symmetry_3
_geom_angle
_geom_angle_publ_flag
C4 O1 C8 . . 117.99(13) ?
C6 O2 C9 . . 117.31(15) ?
C1 C1 C2 3_556 . 126.9(2) ?
C1 C1 H1 3_556 . 116.6 ?
C2 C1 H1 . . 116.6 ?
C7 C2 C3 . . 119.73(16) ?
C7 C2 C1 . . 118.41(16) ?
C3 C2 C1 . . 121.87(16) ?
C4 C3 C2 . . 119.10(17) ?
C4 C3 H3 . . 120.5 ?
C2 C3 H3 . . 120.5 ?
O1 C4 C3 . . 124.02(16) ?
O1 C4 C5 . . 114.20(15) ?
C3 C4 C5 . . 121.77(16) ?
C6 C5 C4 . . 118.58(16) ?
C6 C5 H5 . . 120.7 ?
C4 C5 H5 . . 120.7 ?
O2 C6 C5 . . 124.17(16) ?
O2 C6 C7 . . 115.49(16) ?
C5 C6 C7 . . 120.34(17) ?
C2 C7 C6 . . 120.47(17) ?
C2 C7 H7 . . 119.8 ?
C6 C7 H7 . . 119.8 ?
O1 C8 H8A . . 109.5 ?
O1 C8 H8B . . 109.5 ?
H8A C8 H8B . . 109.5 ?
O1 C8 H8C . . 109.5 ?
H8A C8 H8C . . 109.5 ?
H8B C8 H8C . . 109.5 ?
O2 C9 H9A . . 109.5 ?
O2 C9 H9B . . 109.5 ?
H9A C9 H9B . . 109.5 ?
O2 C9 H9C . . 109.5 ?
H9A C9 H9C . . 109.5 ?
H9B C9 H9C . . 109.5 ?
C13 O3 C17 . . 117.61(14) ?
C15 O4 C18 . . 116.97(14) ?
C10 C10 C11 3_665 . 126.3(2) ?
C10 C10 H10 3_665 . 116.9 ?
C11 C10 H10 . . 116.9 ?
C16 C11 C12 . . 119.91(16) ?
C16 C11 C10 . . 117.89(17) ?
C12 C11 C10 . . 122.19(17) ?
C13 C12 C11 . . 119.14(17) ?
C13 C12 H12 . . 120.4 ?
C11 C12 H12 . . 120.4 ?
O3 C13 C14 . . 115.15(16) ?
O3 C13 C12 . . 123.76(17) ?
C14 C13 C12 . . 121.09(17) ?
C15 C14 C13 . . 119.63(16) ?
C15 C14 H14 . . 120.2 ?
C13 C14 H14 . . 120.2 ?
O4 C15 C14 . . 116.03(16) ?
O4 C15 C16 . . 123.58(17) ?
C14 C15 C16 . . 120.38(17) ?
C11 C16 C15 . . 119.84(17) ?
C11 C16 H16 . . 120.1 ?
C15 C16 H16 . . 120.1 ?
O3 C17 H17A . . 109.5 ?
O3 C17 H17B . . 109.5 ?
H17A C17 H17B . . 109.5 ?
O3 C17 H17C . . 109.5 ?
H17A C17 H17C . . 109.5 ?
H17B C17 H17C . . 109.5 ?
O4 C18 H18A . . 109.5 ?
O4 C18 H18B . . 109.5 ?
H18A C18 H18B . . 109.5 ?
O4 C18 H18C . . 109.5 ?
H18A C18 H18C . . 109.5 ?
H18B C18 H18C . . 109.5 ?

loop_
_geom_bond_atom_site_label_1
_geom_bond_atom_site_label_2
_geom_bond_site_symmetry_2
_geom_bond_distance
_geom_bond_publ_flag
O1 C4 . 1.376(2) ?
O1 C8 . 1.427(2) ?
O2 C6 . 1.370(2) ?
O2 C9 . 1.429(2) ?
C1 C1 3_556 1.328(3) ?
C1 C2 . 1.469(2) ?
C1 H1 . 0.9500 ?
C2 C7 . 1.383(3) ?
C2 C3 . 1.405(2) ?
C3 C4 . 1.379(2) ?
C3 H3 . 0.9500 ?
C4 C5 . 1.395(3) ?
C5 C6 . 1.390(2) ?
C5 H5 . 0.9500 ?
C6 C7 . 1.394(2) ?
C7 H7 . 0.9500 ?
C8 H8A . 0.9800 ?
C8 H8B . 0.9800 ?
C8 H8C . 0.9800 ?
C9 H9A . 0.9800 ?
C9 H9B . 0.9800 ?
C9 H9C . 0.9800 ?
O3 C13 . 1.374(2) ?
O3 C17 . 1.432(2) ?
O4 C15 . 1.375(2) ?
O4 C18 . 1.432(2) ?
C10 C10 3_665 1.326(4) ?
C10 C11 . 1.470(2) ?
C10 H10 . 0.9500 ?
C11 C16 . 1.392(3) ?
C11 C12 . 1.401(3) ?
C12 C13 . 1.389(2) ?
C12 H12 . 0.9500 ?
C13 C14 . 1.384(3) ?
C14 C15 . 1.382(3) ?
C14 H14 . 0.9500 ?
C15 C16 . 1.394(2) ?
C16 H16 . 0.9500 ?
C17 H17A . 0.9800 ?
C17 H17B . 0.9800 ?
C17 H17C . 0.9800 ?
C18 H18A . 0.9800 ?
C18 H18B . 0.9800 ?
C18 H18C . 0.9800 ?

loop_
_geom_torsion_atom_site_label_1
_geom_torsion_atom_site_label_2
_geom_torsion_atom_site_label_3
_geom_torsion_atom_site_label_4
_geom_torsion_site_symmetry_1
_geom_torsion_site_symmetry_2
_geom_torsion_site_symmetry_3
_geom_torsion_site_symmetry_4
_geom_torsion
_geom_torsion_publ_flag
C1 C1 C2 C7 3_556 . . . 179.3(2) ?
C1 C1 C2 C3 3_556 . . . -0.3(3) ?
C7 C2 C3 C4 . . . . -0.2(3) ?
C1 C2 C3 C4 . . . . 179.35(16) ?
C8 O1 C4 C3 . . . . -4.1(2) ?
C8 O1 C4 C5 . . . . 176.49(15) ?
C2 C3 C4 O1 . . . . -179.24(16) ?
C2 C3 C4 C5 . . . . 0.2(3) ?
O1 C4 C5 C6 . . . . 179.31(15) ?
C3 C4 C5 C6 . . . . -0.2(3) ?
C9 O2 C6 C5 . . . . 6.2(3) ?
C9 O2 C6 C7 . . . . -173.96(15) ?
C4 C5 C6 O2 . . . . 179.99(16) ?
C4 C5 C6 C7 . . . . 0.2(3) ?
C3 C2 C7 C6 . . . . 0.2(3) ?
C1 C2 C7 C6 . . . . -179.33(16) ?
O2 C6 C7 C2 . . . . 179.95(15) ?
C5 C6 C7 C2 . . . . -0.2(3) ?
C10 C10 C11 C16 3_665 . . . 172.5(2) ?
C10 C10 C11 C12 3_665 . . . -6.9(4) ?
C16 C11 C12 C13 . . . . -0.2(3) ?
C10 C11 C12 C13 . . . . 179.18(17) ?
C17 O3 C13 C14 . . . . 179.90(16) ?
C17 O3 C13 C12 . . . . 0.3(3) ?
C11 C12 C13 O3 . . . . 179.04(16) ?
C11 C12 C13 C14 . . . . -0.5(3) ?
O3 C13 C14 C15 . . . . -178.83(15) ?
C12 C13 C14 C15 . . . . 0.8(3) ?
C18 O4 C15 C14 . . . . 179.78(16) ?
C18 O4 C15 C16 . . . . -1.1(3) ?
C13 C14 C15 O4 . . . . 178.80(16) ?
C13 C14 C15 C16 . . . . -0.3(3) ?
C12 C11 C16 C15 . . . . 0.6(3) ?
C10 C11 C16 C15 . . . . -178.75(16) ?
O4 C15 C16 C11 . . . . -179.43(16) ?
C14 C15 C16 C11 . . . . -0.4(3) ?
